data_4082266
loop_
_publ_author_name
'Xu, Bao-Hua'
'Wu, De-Hong'
'Li, Yi-Zhi'
'Yan, Hong'

_publ_section_title
;
 Reactivity of CpCo 16eHalf-Sandwich Complexes Containing a Chelating
 1,2-Dicarba-closo-dodecaborane-1,2-dichalcogenolate Ligand toward
 Phenylacetylene
;
_journal_issue 17
_journal_name_full Organometallics
_journal_page_first 4344
_journal_paper_doi 10.1021/om700454p
_journal_volume 26
_journal_year 2007
_chemical_formula_moiety 'C12 H20 B10 Co2 Se2'
_chemical_formula_sum 'C12 H20 B10 Co2 Se2'
_chemical_formula_weight 548.16
_chemical_melting_point 245
_chemical_name_systematic
; 
 ? 
;
_space_group_IT_number 14
_symmetry_cell_setting monoclinic
_symmetry_space_group_name_Hall '-P 2yn'
_symmetry_space_group_name_H-M 'P 1 21/n 1'
_atom_sites_solution_hydrogens geom
_atom_sites_solution_primary direct
_atom_sites_solution_secondary difmap
_audit_creation_method SHELXL-97
_cell_angle_alpha 90.00
_cell_angle_beta 99.682(4)
_cell_angle_gamma 90.00
_cell_formula_units_Z 4
_cell_length_a 12.250(3)
_cell_length_b 9.259(3)
_cell_length_c 17.685(5)
_cell_measurement_reflns_used 1735
_cell_measurement_temperature 273(2)
_cell_measurement_theta_max 44.908
_cell_measurement_theta_min 4.416
_cell_volume 1977.3(10)
_computing_cell_refinement 'Bruker SMART'
_computing_data_collection 'Bruker SMART'
_computing_data_reduction 'Bruker SAINT'
_computing_molecular_graphics 'Bruker SHELXTL'
_computing_publication_material 'Bruker SHELXTL'
_computing_structure_refinement 'SHELXL-97 (Sheldrick, 1997)'
_computing_structure_solution 'SHELXS-97 (Sheldrick, 1990)'
_diffrn_ambient_temperature 273(2)
_diffrn_measured_fraction_theta_full 0.998
_diffrn_measured_fraction_theta_max 0.998
_diffrn_measurement_device_type 'CCD area detector'
_diffrn_measurement_method 'phi and omega scans'
_diffrn_radiation_monochromator graphite
_diffrn_radiation_source 'fine-focus sealed tube'
_diffrn_radiation_type MoK\a
_diffrn_radiation_wavelength 0.71073
_diffrn_reflns_av_R_equivalents 0.0398
_diffrn_reflns_av_sigmaI/netI 0.0428
_diffrn_reflns_limit_h_max 15
_diffrn_reflns_limit_h_min -13
_diffrn_reflns_limit_k_max 11
_diffrn_reflns_limit_k_min -10
_diffrn_reflns_limit_l_max 20
_diffrn_reflns_limit_l_min -21
_diffrn_reflns_number 10451
_diffrn_reflns_theta_full 26.00
_diffrn_reflns_theta_max 26.00
_diffrn_reflns_theta_min 1.88
_exptl_absorpt_coefficient_mu 5.352
_exptl_absorpt_correction_T_max 0.28
_exptl_absorpt_correction_T_min 0.22
_exptl_absorpt_correction_type multi-scan
_exptl_absorpt_process_details '(sadabs; bRUKER, 2000)'
_exptl_crystal_colour green
_exptl_crystal_density_diffrn 1.841
_exptl_crystal_density_method 'not measured'
_exptl_crystal_description nubby
_exptl_crystal_F_000 1056
_exptl_crystal_size_max 0.30
_exptl_crystal_size_mid 0.26
_exptl_crystal_size_min 0.24
_refine_diff_density_max 0.564
_refine_diff_density_min -0.728
_refine_diff_density_rms 0.128
_refine_ls_extinction_method none
_refine_ls_goodness_of_fit_ref 1.096
_refine_ls_hydrogen_treatment constr
_refine_ls_matrix_type full
_refine_ls_number_parameters 235
_refine_ls_number_reflns 3882
_refine_ls_number_restraints 0
_refine_ls_restrained_S_all 1.096
_refine_ls_R_factor_all 0.0624
_refine_ls_R_factor_gt 0.0510
_refine_ls_shift/su_max 0.000
_refine_ls_shift/su_mean 0.000
_refine_ls_structure_factor_coef Fsqd
_refine_ls_weighting_details 'calc w=1/[\s^2^(Fo^2^)+(0.0739P)^2^+1.0842P] where P=(Fo^2^+2Fc^2^)/3'
_refine_ls_weighting_scheme calc
_refine_ls_wR_factor_gt 0.1257
_refine_ls_wR_factor_ref 0.1293
_reflns_number_gt 3127
_reflns_number_total 3882
_reflns_threshold_expression >2sigma(I)
_cod_data_source_file om700454psup1.cif
_cod_data_source_block 2Se
_cod_depositor_comments
;
The following automatic conversions were performed:

'_symmetry_cell_setting' value 'Monoclinic' changed to 'monoclinic'
according to /home/saulius/struct/CIF-dictionaries/cif_core.dic
dictionary named 'cif_core.dic' version 2.4.2 from
2011-04-26.

'_exptl_absorpt_correction_type' value 'MULTI-SCAN'
changed to 'multi-scan' according to
/home/saulius/struct/CIF-dictionaries/cif_core.dic dictionary named
'cif_core.dic' version 2.4.2 from
2011-04-26.

'_refine_ls_hydrogen_treatment' value 'CONSTR' changed
to 'constr' according to
/home/saulius/struct/CIF-dictionaries/cif_core.dic dictionary named
'cif_core.dic' version 2.4.2 from 2011-04-26.

Automatic conversion script
Id: cif_fix_values 1891 2012-01-12 08:04:46Z andrius 
;
_cod_original_sg_symbol_H-M 'P2(1)/n  '
_cod_database_code 4082266

loop_
_symmetry_equiv_pos_as_xyz
'x, y, z'
'-x+1/2, y+1/2, -z+1/2'
'-x, -y, -z'
'x-1/2, -y-1/2, z-1/2'

loop_
_atom_site_label
_atom_site_type_symbol
_atom_site_fract_x
_atom_site_fract_y
_atom_site_fract_z
_atom_site_U_iso_or_equiv
_atom_site_adp_type
_atom_site_occupancy
_atom_site_symmetry_multiplicity
_atom_site_calc_flag
_atom_site_refinement_flags
B3 B 1.0837(6) 0.6004(7) 0.2699(4) 0.0405(15) Uani 1 1 d .
H53A H 1.0920 0.6986 0.2544 0.049 Uiso 1 1 d R
B4 B 1.1745(6) 0.4636(8) 0.2519(4) 0.0391(15) Uani 1 1 d .
H54A H 1.2347 0.4867 0.2255 0.047 Uiso 1 1 d R
B5 B 1.0964(6) 0.3015(8) 0.2350(5) 0.0458(17) Uani 1 1 d .
H55A H 1.1103 0.2279 0.1996 0.055 Uiso 1 1 d R
B6 B 0.9599(6) 0.3363(7) 0.2418(5) 0.0438(16) Uani 1 1 d .
H56A H 0.9017 0.2840 0.2102 0.053 Uiso 1 1 d R
B7 B 1.0307(7) 0.5553(9) 0.3546(4) 0.0470(18) Uani 1 1 d .
H57A H 1.0129 0.6324 0.3867 0.056 Uiso 1 1 d R
B8 B 1.1694(7) 0.5192(9) 0.3458(5) 0.055(2) Uani 1 1 d .
H58A H 1.2300 0.5707 0.3754 0.066 Uiso 1 1 d R
B9 B 1.1795(7) 0.3317(9) 0.3247(5) 0.0520(19) Uani 1 1 d .
H59A H 1.2454 0.2758 0.3406 0.062 Uiso 1 1 d R
B10 B 1.0465(7) 0.2616(8) 0.3199(6) 0.055(2) Uani 1 1 d .
H50A H 1.0363 0.1633 0.3346 0.066 Uiso 1 1 d R
B11 B 0.9532(7) 0.3946(9) 0.3366(5) 0.0511(18) Uani 1 1 d .
H51A H 0.8901 0.3753 0.3607 0.061 Uiso 1 1 d R
B12 B 1.0924(8) 0.3906(11) 0.3895(4) 0.059(2) Uani 1 1 d .
H52A H 1.1083 0.3681 0.4433 0.071 Uiso 1 1 d R
C1 C 1.0383(4) 0.4663(5) 0.2073(3) 0.0281(10) Uani 1 1 d .
C2 C 0.9589(5) 0.5187(6) 0.2649(3) 0.0326(12) Uani 1 1 d .
C3 C 0.7445(5) 0.4082(7) -0.0070(4) 0.0469(15) Uani 1 1 d .
H3 H 0.7881 0.3707 -0.0406 0.056 Uiso 1 1 calc R
C4 C 0.7146(5) 0.3342(8) 0.0564(4) 0.0483(15) Uani 1 1 d .
H4 H 0.7365 0.2414 0.0723 0.058 Uiso 1 1 calc R
C5 C 0.6467(5) 0.4245(8) 0.0910(4) 0.0501(16) Uani 1 1 d .
H5 H 0.6148 0.4014 0.1335 0.060 Uiso 1 1 calc R
C6 C 0.6342(5) 0.5581(8) 0.0505(4) 0.0468(15) Uani 1 1 d .
H6 H 0.5928 0.6373 0.0615 0.056 Uiso 1 1 calc R
C7 C 0.6981(5) 0.5470(8) -0.0112(4) 0.0490(15) Uani 1 1 d .
H7 H 0.7067 0.6184 -0.0467 0.059 Uiso 1 1 calc R
C8 C 0.8216(6) 0.9076(8) 0.0550(4) 0.0479(15) Uani 1 1 d .
H8 H 0.7482 0.9070 0.0306 0.057 Uiso 1 1 calc R
C9 C 0.8634(5) 0.9554(7) 0.1322(4) 0.0437(14) Uani 1 1 d .
H9 H 0.8208 0.9885 0.1675 0.052 Uiso 1 1 calc R
C10 C 0.9810(6) 0.9432(7) 0.1449(4) 0.0479(15) Uani 1 1 d .
H10 H 1.0288 0.9702 0.1892 0.058 Uiso 1 1 calc R
C11 C 1.0118(5) 0.8842(8) 0.0798(4) 0.0492(15) Uani 1 1 d .
H11 H 1.0840 0.8628 0.0737 0.059 Uiso 1 1 calc R
C12 C 0.9158(5) 0.8615(7) 0.0238(4) 0.0454(14) Uani 1 1 d .
H12 H 0.9146 0.8231 -0.0249 0.055 Uiso 1 1 calc R
Co1 Co 0.79699(6) 0.52632(9) 0.09516(4) 0.0363(2) Uani 1 1 d .
Co2 Co 0.90604(6) 0.74376(8) 0.11903(4) 0.0345(2) Uani 1 1 d .
Se1 Se 0.98659(5) 0.52434(6) 0.10042(3) 0.03585(17) Uani 1 1 d .
Se2 Se 0.82955(4) 0.63262(6) 0.21468(3) 0.03267(17) Uani 1 1 d .

loop_
_atom_site_aniso_label
_atom_site_aniso_U_11
_atom_site_aniso_U_22
_atom_site_aniso_U_33
_atom_site_aniso_U_23
_atom_site_aniso_U_13
_atom_site_aniso_U_12
B3 0.056(4) 0.026(3) 0.038(3) -0.005(3) 0.004(3) -0.003(3)
B4 0.038(4) 0.036(3) 0.041(4) 0.008(3) 0.002(3) 0.012(3)
B5 0.052(4) 0.025(3) 0.061(4) 0.005(3) 0.012(3) 0.010(3)
B6 0.047(4) 0.013(3) 0.073(5) 0.005(3) 0.016(3) 0.004(3)
B7 0.068(5) 0.045(4) 0.029(3) 0.003(3) 0.011(3) 0.014(4)
B8 0.045(4) 0.050(5) 0.060(5) 0.001(4) -0.020(4) 0.007(4)
B9 0.047(4) 0.039(4) 0.065(5) 0.009(3) -0.004(4) 0.010(3)
B10 0.057(5) 0.022(3) 0.086(6) 0.015(3) 0.008(4) 0.004(3)
B11 0.066(5) 0.042(4) 0.048(4) 0.014(3) 0.018(4) 0.005(4)
B12 0.076(5) 0.069(6) 0.032(4) 0.014(4) 0.013(4) 0.017(5)
C1 0.032(3) 0.021(2) 0.032(3) 0.007(2) 0.008(2) -0.004(2)
C2 0.046(3) 0.023(3) 0.030(3) 0.003(2) 0.008(2) 0.003(2)
C3 0.050(4) 0.046(4) 0.042(3) -0.014(3) 0.002(3) -0.003(3)
C4 0.050(4) 0.044(4) 0.048(4) -0.003(3) 0.000(3) -0.004(3)
C5 0.047(4) 0.048(4) 0.056(4) -0.008(3) 0.011(3) -0.018(3)
C6 0.046(4) 0.045(4) 0.049(4) -0.005(3) 0.008(3) -0.002(3)
C7 0.048(4) 0.053(4) 0.045(4) 0.000(3) 0.007(3) 0.000(3)
C8 0.045(3) 0.050(4) 0.049(4) 0.010(3) 0.011(3) 0.002(3)
C9 0.051(4) 0.029(3) 0.050(4) -0.001(3) 0.005(3) -0.004(3)
C10 0.050(4) 0.034(3) 0.058(4) -0.002(3) 0.004(3) -0.013(3)
C11 0.043(3) 0.049(4) 0.057(4) -0.001(3) 0.011(3) -0.002(3)
C12 0.051(3) 0.046(4) 0.040(3) 0.013(3) 0.011(3) -0.002(3)
Co1 0.0372(4) 0.0321(4) 0.0381(4) -0.0069(3) 0.0018(3) -0.0075(3)
Co2 0.0394(4) 0.0256(4) 0.0370(4) 0.0080(3) 0.0025(3) -0.0052(3)
Se1 0.0413(3) 0.0367(3) 0.0307(3) -0.0019(2) 0.0092(2) -0.0010(2)
Se2 0.0393(3) 0.0270(3) 0.0325(3) 0.0011(2) 0.0085(2) 0.0036(2)

loop_
_atom_type_symbol
_atom_type_description
_atom_type_scat_dispersion_real
_atom_type_scat_dispersion_imag
_atom_type_scat_source
C C 0.0033 0.0016 'International Tables Vol C Tables 4.2.6.8 and 6.1.1.4'
H H 0.0000 0.0000 'International Tables Vol C Tables 4.2.6.8 and 6.1.1.4'
B B 0.0013 0.0007 'International Tables Vol C Tables 4.2.6.8 and 6.1.1.4'
Co Co 0.3494 0.9721 'International Tables Vol C Tables 4.2.6.8 and 6.1.1.4'
Se Se -0.0929 2.2259 'International Tables Vol C Tables 4.2.6.8 and 6.1.1.4'

loop_
_geom_angle_atom_site_label_1
_geom_angle_atom_site_label_2
_geom_angle_atom_site_label_3
_geom_angle
C1 B3 C2 56.3(3)
C1 B3 B8 106.2(5)
C2 B3 B8 105.8(5)
C1 B3 B4 60.0(4)
C2 B3 B4 105.3(5)
B8 B3 B4 60.4(4)
C1 B3 B7 104.6(5)
C2 B3 B7 59.1(4)
B8 B3 B7 60.3(5)
B4 B3 B7 108.5(5)
C1 B3 H53A 123.1
C2 B3 H53A 123.0
B8 B3 H53A 123.6
B4 B3 H53A 122.2
B7 B3 H53A 122.3
C1 B4 B8 104.2(5)
C1 B4 B3 58.4(3)
B8 B4 B3 59.3(4)
C1 B4 B9 104.8(5)
B8 B4 B9 61.0(5)
B3 B4 B9 108.2(5)
C1 B4 B5 58.8(4)
B8 B4 B5 107.7(5)
B3 B4 B5 107.5(5)
B9 B4 B5 59.4(4)
C1 B4 H54A 122.5
B8 B4 H54A 123.2
B3 B4 H54A 119.4
B9 B4 H54A 124.9
B5 B4 H54A 122.8
C1 B5 B6 59.7(3)
C1 B5 B10 104.1(5)
B6 B5 B10 59.9(4)
C1 B5 B9 105.4(5)
B6 B5 B9 109.1(6)
B10 B5 B9 59.5(5)
C1 B5 B4 58.9(3)
B6 B5 B4 109.3(5)
B10 B5 B4 106.8(5)
B9 B5 B4 60.0(4)
C1 B5 H55A 123.6
B6 B5 H55A 117.3
B10 B5 H55A 122.3
B9 B5 H55A 124.2
B4 B5 H55A 124.0
C1 B6 B5 59.9(4)
C1 B6 B10 105.0(5)
B5 B6 B10 60.8(5)
C1 B6 C2 55.1(3)
B5 B6 C2 104.1(5)
B10 B6 C2 103.2(5)
C1 B6 B11 103.9(5)
B5 B6 B11 108.7(6)
B10 B6 B11 59.3(5)
C2 B6 B11 58.7(4)
C1 B6 H56A 123.5
B5 B6 H56A 119.9
B10 B6 H56A 123.8
C2 B6 H56A 126.4
B11 B6 H56A 123.8
C2 B7 B8 103.5(5)
C2 B7 B11 59.3(4)
B8 B7 B11 108.7(6)
C2 B7 B12 106.0(5)
B8 B7 B12 60.4(5)
B11 B7 B12 61.4(5)
C2 B7 B3 58.0(4)
B8 B7 B3 58.5(4)
B11 B7 B3 107.9(5)
B12 B7 B3 107.6(5)
C2 B7 H57A 124.3
B8 B7 H57A 120.7
B11 B7 H57A 124.4
B12 B7 H57A 124.1
B3 B7 H57A 118.4
B3 B8 B4 60.4(4)
B3 B8 B7 61.2(4)
B4 B8 B7 109.2(5)
B3 B8 B12 109.4(6)
B4 B8 B12 108.8(6)
B7 B8 B12 59.9(5)
B3 B8 B9 108.4(5)
B4 B8 B9 60.1(5)
B7 B8 B9 107.7(6)
B12 B8 B9 59.9(5)
B3 B8 H58A 121.4
B4 B8 H58A 121.1
B7 B8 H58A 121.7
B12 B8 H58A 120.9
B9 B8 H58A 121.5
B10 B9 B5 60.1(5)
B10 B9 B4 107.7(5)
B5 B9 B4 60.6(4)
B10 B9 B12 59.2(5)
B5 B9 B12 108.1(5)
B4 B9 B12 107.8(5)
B10 B9 B8 106.0(6)
B5 B9 B8 107.0(5)
B4 B9 B8 59.0(4)
B12 B9 B8 59.8(5)
B10 B9 H59A 123.1
B5 B9 H59A 120.6
B4 B9 H59A 120.7
B12 B9 H59A 122.9
B8 B9 H59A 123.2
B6 B10 B11 61.4(4)
B6 B10 B12 111.7(5)
B11 B10 B12 62.4(5)
B6 B10 B9 109.4(6)
B11 B10 B9 111.3(6)
B12 B10 B9 61.4(5)
B6 B10 B5 59.3(4)
B11 B10 B5 109.3(5)
B12 B10 B5 110.1(6)
B9 B10 B5 60.4(5)
B6 B10 H50A 120.2
B11 B10 H50A 120.4
B12 B10 H50A 120.0
B9 B10 H50A 120.2
B5 B10 H50A 120.8
C2 B11 B10 103.8(5)
C2 B11 B7 58.9(4)
B10 B11 B7 106.2(6)
C2 B11 B6 59.6(4)
B10 B11 B6 59.2(5)
B7 B11 B6 108.5(5)
C2 B11 B12 104.2(6)
B10 B11 B12 58.9(5)
B7 B11 B12 59.4(5)
B6 B11 B12 107.1(6)
C2 B11 H51A 125.9
B10 B11 H51A 123.0
B7 B11 H51A 121.7
B6 B11 H51A 122.0
B12 B11 H51A 121.8
B10 B12 B7 106.1(5)
B10 B12 B8 106.5(6)
B7 B12 B8 59.7(5)
B10 B12 B9 59.4(5)
B7 B12 B9 107.9(5)
B8 B12 B9 60.3(5)
B10 B12 B11 58.8(5)
B7 B12 B11 59.3(5)
B8 B12 B11 106.6(5)
B9 B12 B11 106.8(6)
B10 B12 H52A 122.6
B7 B12 H52A 122.5
B8 B12 H52A 122.9
B9 B12 H52A 121.8
B11 B12 H52A 122.4
C2 C1 B3 61.9(4)
C2 C1 B6 63.1(3)
B3 C1 B6 115.0(5)
C2 C1 B5 110.8(4)
B3 C1 B5 112.9(5)
B6 C1 B5 60.4(4)
C2 C1 B4 111.0(4)
B3 C1 B4 61.6(4)
B6 C1 B4 112.6(4)
B5 C1 B4 62.2(4)
C2 C1 Se1 113.4(3)
B3 C1 Se1 116.5(4)
B6 C1 Se1 115.2(4)
B5 C1 Se1 124.6(4)
B4 C1 Se1 125.2(4)
C1 C2 B3 61.8(4)
C1 C2 B7 112.1(5)
B3 C2 B7 62.9(4)
C1 C2 B11 111.8(4)
B3 C2 B11 114.0(5)
B7 C2 B11 61.8(4)
C1 C2 B6 61.7(4)
B3 C2 B6 113.8(5)
B7 C2 B6 112.7(5)
B11 C2 B6 61.8(4)
C1 C2 Se2 113.7(3)
B3 C2 Se2 115.6(4)
B7 C2 Se2 123.8(4)
B11 C2 Se2 123.8(4)
B6 C2 Se2 116.7(4)
C7 C3 C4 109.1(6)
C7 C3 Co1 68.5(4)
C4 C3 Co1 69.8(4)
C7 C3 H3 125.4
C4 C3 H3 125.4
Co1 C3 H3 127.9
C5 C4 C3 108.2(7)
C5 C4 Co1 68.8(4)
C3 C4 Co1 71.0(4)
C5 C4 H4 125.9
C3 C4 H4 125.9
Co1 C4 H4 125.8
C4 C5 C6 108.9(6)
C4 C5 Co1 72.2(4)
C6 C5 Co1 69.0(4)
C4 C5 H5 125.6
C6 C5 H5 125.6
Co1 C5 H5 124.9
C5 C6 C7 106.9(6)
C5 C6 Co1 70.4(4)
C7 C6 Co1 70.4(4)
C5 C6 H6 126.6
C7 C6 H6 126.6
Co1 C6 H6 124.3
C3 C7 C6 106.9(6)
C3 C7 Co1 72.4(4)
C6 C7 Co1 68.3(4)
C3 C7 H7 126.5
C6 C7 H7 126.5
Co1 C7 H7 124.4
C12 C8 C9 106.1(6)
C12 C8 Co2 68.2(4)
C9 C8 Co2 69.0(4)
C12 C8 H8 127.0
C9 C8 H8 127.0
Co2 C8 H8 127.3
C10 C9 C8 108.2(6)
C10 C9 Co2 70.8(4)
C8 C9 Co2 69.9(4)
C10 C9 H9 125.9
C8 C9 H9 125.9
Co2 C9 H9 125.0
C11 C10 C9 108.1(6)
C11 C10 Co2 68.8(4)
C9 C10 Co2 68.8(3)
C11 C10 H10 125.9
C9 C10 H10 125.9
Co2 C10 H10 128.0
C10 C11 C12 109.2(6)
C10 C11 Co2 72.0(4)
C12 C11 Co2 69.1(4)
C10 C11 H11 125.4
C12 C11 H11 125.4
Co2 C11 H11 125.1
C11 C12 C8 108.3(6)
C11 C12 Co2 70.0(4)
C8 C12 Co2 71.0(4)
C11 C12 H12 125.8
C8 C12 H12 125.8
Co2 C12 H12 124.8
C6 Co1 C5 40.7(3)
C6 Co1 C7 41.3(3)
C5 Co1 C7 68.0(3)
C6 Co1 C4 67.1(3)
C5 Co1 C4 39.0(3)
C7 Co1 C4 66.8(3)
C6 Co1 C3 66.9(3)
C5 Co1 C3 65.9(3)
C7 Co1 C3 39.2(3)
C4 Co1 C3 39.2(3)
C6 Co1 Se2 107.51(19)
C5 Co1 Se2 104.2(2)
C7 Co1 Se2 141.2(2)
C4 Co1 Se2 131.30(19)
C3 Co1 Se2 169.8(2)
C6 Co1 Se1 158.18(19)
C5 Co1 Se1 152.3(2)
C7 Co1 Se1 117.97(19)
C4 Co1 Se1 115.52(19)
C3 Co1 Se1 100.89(19)
Se2 Co1 Se1 87.06(3)
C6 Co1 Co2 115.1(2)
C5 Co1 Co2 148.6(2)
C7 Co1 Co2 107.7(2)
C4 Co1 Co2 169.72(19)
C3 Co1 Co2 131.3(2)
Se2 Co1 Co2 58.54(3)
Se1 Co1 Co2 58.41(3)
C12 Co2 C11 40.9(3)
C12 Co2 C9 68.4(3)
C11 Co2 C9 67.5(3)
C12 Co2 C8 40.8(3)
C11 Co2 C8 68.5(3)
C9 Co2 C8 41.1(3)
C12 Co2 C10 67.6(3)
C11 Co2 C10 39.2(3)
C9 Co2 C10 40.4(3)
C8 Co2 C10 68.3(3)
C12 Co2 Se1 105.6(2)
C11 Co2 Se1 101.7(2)
C9 Co2 Se1 168.81(19)
C8 Co2 Se1 139.1(2)
C10 Co2 Se1 129.1(2)
C12 Co2 Se2 159.47(18)
C11 Co2 Se2 153.3(2)
C9 Co2 Se2 101.54(19)
C8 Co2 Se2 120.14(18)
C10 Co2 Se2 117.0(2)
Se1 Co2 Se2 87.02(3)
C12 Co2 Co1 114.3(2)
C11 Co2 Co1 146.9(2)
C9 Co2 Co1 132.26(18)
C8 Co2 Co1 107.8(2)
C10 Co2 Co1 172.1(2)
Se1 Co2 Co1 58.52(3)
Se2 Co2 Co1 58.37(3)
C1 Se1 Co2 100.39(16)
C1 Se1 Co1 101.57(15)
Co2 Se1 Co1 63.07(3)
C2 Se2 Co1 100.67(16)
C2 Se2 Co2 99.95(16)
Co1 Se2 Co2 63.09(3)

loop_
_geom_bond_atom_site_label_1
_geom_bond_atom_site_label_2
_geom_bond_distance
B3 C1 1.694(8)
B3 C2 1.695(9)
B3 B8 1.730(10)
B3 B4 1.750(10)
B3 B7 1.779(10)
B3 H53A 0.9600
B4 C1 1.721(8)
B4 B8 1.749(11)
B4 B9 1.769(10)
B4 B5 1.778(11)
B4 H54A 0.9599
B5 C1 1.720(8)
B5 B6 1.727(10)
B5 B10 1.753(12)
B5 B9 1.757(11)
B5 H55A 0.9600
B6 C1 1.716(8)
B6 B10 1.737(11)
B6 C2 1.738(8)
B6 B11 1.776(11)
B6 H56A 0.9600
B7 C2 1.714(9)
B7 B8 1.764(12)
B7 B11 1.765(12)
B7 B12 1.767(11)
B7 H57A 0.9600
B8 B12 1.776(13)
B8 B9 1.784(12)
B8 H58A 0.9600
B9 B10 1.743(11)
B9 B12 1.779(12)
B9 H59A 0.9600
B10 B11 1.739(11)
B10 B12 1.740(13)
B10 H50A 0.9600
B11 C2 1.721(9)
B11 B12 1.802(13)
B11 H51A 0.9599
B12 H52A 0.9599
C1 C2 1.598(8)
C1 Se1 1.964(5)
C2 Se2 1.984(5)
C3 C7 1.403(10)
C3 C4 1.414(10)
C3 Co1 2.118(6)
C3 H3 0.9300
C4 C5 1.391(10)
C4 Co1 2.102(7)
C4 H4 0.9300
C5 C6 1.425(10)
C5 Co1 2.058(6)
C5 H5 0.9300
C6 C7 1.449(9)
C6 Co1 2.040(7)
C6 H6 0.9300
C7 Co1 2.067(7)
C7 H7 0.9300
C8 C12 1.425(9)
C8 C9 1.445(9)
C8 Co2 2.064(7)
C8 H8 0.9300
C9 C10 1.426(9)
C9 Co2 2.052(6)
C9 H9 0.9300
C10 C11 1.382(10)
C10 Co2 2.079(6)
C10 H10 0.9300
C11 C12 1.421(9)
C11 Co2 2.038(7)
C11 H11 0.9300
C12 Co2 2.027(6)
C12 H12 0.9300
Co1 Se2 2.3047(11)
Co1 Se1 2.3088(12)
Co1 Co2 2.4138(11)
Co2 Se1 2.3062(11)
Co2 Se2 2.3090(10)
